data_4077334
loop_
_publ_author_name
'Arliguie, Th\'er\`ese'
'Lescop, Christophe'
'Ventelon, Lionel'
'Leverd, Pascal C.'
'Thu\'ery, Pierre'
'Nierlich, Martine'
'Ephritikhine, Michel'

_publ_section_title
;
 C&#x2212;H and C&#x2212;S Bond Cleavage in Uranium(III) Thiolato
 Complexes
;
_journal_issue 17
_journal_name_full Organometallics
_journal_page_first 3698
_journal_paper_doi 10.1021/om0102551
_journal_volume 20
_journal_year 2001
_chemical_formula_sum 'C46 H84 Na O8 S2 U'
_chemical_formula_weight 1090.27
_space_group_IT_number 14
_symmetry_cell_setting monoclinic
_symmetry_space_group_name_Hall '-P 2yn'
_symmetry_space_group_name_H-M 'P 1 21/n 1'
_atom_sites_solution_hydrogens geom
_atom_sites_solution_primary direct
_atom_sites_solution_secondary difmap
_audit_creation_method SHELXL
_cell_angle_alpha 90.00
_cell_angle_beta 102.14(3)
_cell_angle_gamma 90.00
_cell_formula_units_Z 4
_cell_length_a 17.052(3)
_cell_length_b 13.883(3)
_cell_length_c 22.560(5)
_cell_measurement_reflns_used 20168
_cell_measurement_temperature 123(2)
_cell_measurement_theta_max 20.84
_cell_measurement_theta_min 4.11
_cell_volume 5221.3(19)
_computing_cell_refinement 'DENZO-SMN (Otwinowski & Minor, 1997)'
_computing_data_collection 'Kappa-CCD software (Nonius B.V., 1998)'
_computing_data_reduction 'DENZO-SMN (Otwinowski & Minor, 1997)'
_computing_molecular_graphics 'SHELXTL (Sheldrick, 1999)'
_computing_publication_material 'SHELXTL (Sheldrick, 1999)'
_computing_structure_refinement 'SHELXL-97 (Sheldrick, 1997)'
_computing_structure_solution 'SHELXS-97 (Sheldrick, 1997)'
_diffrn_ambient_temperature 123(2)
_diffrn_measurement_device 'Nonius Kappa CCD'
_diffrn_measurement_method '\f scans'
_diffrn_radiation_monochromator graphite
_diffrn_radiation_source 'fine-focus sealed tube'
_diffrn_radiation_type MoK\a
_diffrn_radiation_wavelength 0.71073
_diffrn_reflns_av_R_equivalents 0.062
_diffrn_reflns_av_sigmaI/netI 0.0325
_diffrn_reflns_limit_h_max 17
_diffrn_reflns_limit_h_min 0
_diffrn_reflns_limit_k_max 13
_diffrn_reflns_limit_k_min 0
_diffrn_reflns_limit_l_max 22
_diffrn_reflns_limit_l_min -22
_diffrn_reflns_number 20168
_diffrn_reflns_theta_max 20.84
_diffrn_reflns_theta_min 4.11
_diffrn_standards_decay_% none
_exptl_absorpt_coefficient_mu 3.242
_exptl_absorpt_correction_type none
_exptl_crystal_colour green
_exptl_crystal_density_diffrn 1.387
_exptl_crystal_description irregular
_exptl_crystal_F_000 2236
_exptl_crystal_size_max 0.15
_exptl_crystal_size_mid 0.10
_exptl_crystal_size_min 0.10
_refine_diff_density_max 0.884
_refine_diff_density_min -0.766
_refine_diff_density_rms 0.115
_refine_ls_extinction_method none
_refine_ls_goodness_of_fit_all 1.217
_refine_ls_goodness_of_fit_obs 1.198
_refine_ls_hydrogen_treatment constr
_refine_ls_matrix_type full
_refine_ls_number_parameters 527
_refine_ls_number_reflns 5402
_refine_ls_number_restraints 0
_refine_ls_restrained_S_all 1.244
_refine_ls_restrained_S_obs 1.198
_refine_ls_R_factor_all 0.0608
_refine_ls_R_factor_obs 0.0447
_refine_ls_shift/esd_max 0.02
_refine_ls_shift/esd_mean 0.01
_refine_ls_structure_factor_coef Fsqd
_refine_ls_weighting_details 'calc w=1/[\s^2^(Fo^2^)+(0.0326P)^2^+44.7824P] where P=(Fo^2^+2Fc^2^)/3'
_refine_ls_weighting_scheme calc
_refine_ls_wR_factor_all 0.1171
_refine_ls_wR_factor_obs 0.1020
_reflns_number_observed 4522
_reflns_number_total 5423
_reflns_observed_criterion >2sigma(I)
_cod_data_source_file om0102551.cif
_cod_data_source_block 3c2THF
_cod_original_cell_volume 5221.2(18)
_cod_original_sg_symbol_H-M P2(1)/n
_cod_database_code 4077334

loop_
_symmetry_equiv_pos_as_xyz
'x, y, z'
'-x+1/2, y+1/2, -z+1/2'
'-x, -y, -z'
'x-1/2, -y-1/2, z-1/2'

loop_
_atom_site_aniso_label
_atom_site_aniso_U_11
_atom_site_aniso_U_22
_atom_site_aniso_U_33
_atom_site_aniso_U_23
_atom_site_aniso_U_13
_atom_site_aniso_U_12
U1 0.02703(6) 0.03043(6) 0.03061(6) 0.00062(6) 0.00290(5) 0.00090(6)
S1 0.0444(5) 0.0493(6) 0.0502(5) 0.0119(5) 0.0206(4) 0.0135(4)
S2 0.0436(5) 0.0378(5) 0.0581(6) -0.0062(5) -0.0118(5) 0.0019(5)
Na1 0.0451(10) 0.0684(15) 0.0557(10) -0.0065(10) 0.0226(8) 0.0064(10)
Na2 0.0397(10) 0.0474(12) 0.0433(10) -0.0007(9) 0.0009(8) -0.0127(9)
O1 0.0470(13) 0.0377(14) 0.0696(15) -0.0050(12) 0.0174(11) 0.0000(12)
O2 0.0541(14) 0.049(2) 0.0621(15) -0.0156(13) 0.0120(12) -0.0100(13)
O3 0.0525(13) 0.058(2) 0.0395(12) 0.0093(13) 0.0100(10) -0.0007(13)
O5 0.0383(12) 0.0391(14) 0.0392(12) 0.0006(11) 0.0007(10) -0.0003(11)
O6 0.0478(13) 0.0378(14) 0.0507(13) -0.0056(12) 0.0089(11) -0.0020(11)
O7 0.0426(12) 0.0396(14) 0.0508(13) -0.0082(12) 0.0122(10) -0.0060(11)
O8 0.0398(13) 0.0478(15) 0.067(2) -0.0039(14) 0.0035(12) -0.0090(12)
C1 0.027(2) 0.038(2) 0.032(2) -0.010(2) 0.0009(14) 0.008(2)
C2 0.028(2) 0.043(2) 0.033(2) 0.005(2) -0.0059(15) -0.001(2)
C3 0.034(2) 0.045(2) 0.025(2) -0.001(2) -0.0023(14) 0.006(2)
C4 0.029(2) 0.039(2) 0.036(2) -0.010(2) -0.0039(15) 0.005(2)
C5 0.025(2) 0.038(2) 0.038(2) -0.002(2) -0.0026(14) -0.001(2)
C6 0.039(2) 0.056(2) 0.053(2) -0.010(2) -0.004(2) 0.007(2)
C7 0.041(2) 0.049(2) 0.053(2) 0.015(2) -0.007(2) 0.005(2)
C8 0.049(2) 0.072(3) 0.031(2) -0.003(2) 0.001(2) 0.011(2)
C9 0.057(2) 0.042(2) 0.039(2) -0.007(2) -0.007(2) 0.002(2)
C10 0.030(2) 0.067(3) 0.056(2) 0.007(2) 0.015(2) -0.005(2)
C11 0.039(2) 0.033(2) 0.039(2) 0.016(2) 0.005(2) 0.003(2)
C12 0.039(2) 0.022(2) 0.035(2) 0.005(2) 0.0015(15) 0.004(2)
C13 0.038(2) 0.040(2) 0.033(2) 0.010(2) -0.001(2) -0.004(2)
C14 0.037(2) 0.039(2) 0.033(2) 0.005(2) 0.0042(15) -0.005(2)
C15 0.040(2) 0.032(2) 0.032(2) 0.008(2) -0.0002(15) -0.003(2)
C16 0.028(2) 0.063(2) 0.049(2) 0.014(2) 0.000(2) -0.004(2)
C17 0.056(2) 0.034(2) 0.048(2) 0.008(2) 0.012(2) 0.015(2)
C18 0.042(2) 0.042(2) 0.061(2) 0.000(2) 0.005(2) -0.011(2)
C19 0.051(2) 0.055(2) 0.047(2) 0.011(2) 0.018(2) 0.010(2)
C20 0.072(2) 0.043(2) 0.033(2) 0.002(2) 0.004(2) -0.006(2)
C21 0.043(2) 0.049(2) 0.031(2) 0.009(2) 0.0081(14) 0.002(2)
C22 0.058(2) 0.076(3) 0.040(2) 0.002(2) 0.018(2) -0.007(2)
C23 0.047(2) 0.080(3) 0.046(2) -0.016(2) 0.012(2) -0.003(2)
C24 0.029(2) 0.042(2) 0.044(2) 0.000(2) 0.0052(15) 0.004(2)
C25 0.031(2) 0.063(3) 0.043(2) -0.006(2) -0.006(2) 0.004(2)
C26 0.074(3) 0.050(2) 0.053(2) -0.002(2) 0.015(2) -0.003(2)
C27 0.090(3) 0.032(2) 0.083(3) -0.011(2) 0.028(2) 0.003(2)
C28 0.103(3) 0.030(2) 0.081(3) -0.018(2) 0.030(2) -0.017(2)
C29 0.056(2) 0.080(3) 0.053(2) -0.022(2) 0.015(2) -0.024(2)
C30 0.062(2) 0.091(3) 0.038(2) -0.009(2) 0.001(2) 0.002(2)
C31 0.054(2) 0.077(3) 0.051(2) 0.018(2) 0.012(2) 0.013(2)
C32 0.048(2) 0.056(3) 0.089(3) 0.022(2) 0.018(2) 0.014(2)
C37 0.062(2) 0.043(2) 0.040(2) -0.002(2) 0.011(2) -0.006(2)
C38 0.046(2) 0.061(3) 0.048(2) 0.015(2) 0.000(2) 0.005(2)
C39 0.045(2) 0.034(2) 0.057(2) 0.012(2) 0.006(2) 0.003(2)
C40 0.051(2) 0.047(2) 0.055(2) -0.013(2) 0.010(2) 0.011(2)
C41 0.040(2) 0.045(2) 0.052(2) -0.009(2) 0.014(2) 0.003(2)
C42 0.060(2) 0.039(2) 0.055(2) 0.002(2) 0.026(2) -0.006(2)
C43 0.041(2) 0.046(2) 0.055(2) 0.002(2) -0.008(2) 0.001(2)
C44 0.036(2) 0.051(2) 0.045(2) 0.000(2) 0.007(2) -0.002(2)
C45 0.040(2) 0.038(2) 0.047(2) -0.001(2) 0.013(2) -0.005(2)
C46 0.050(2) 0.041(2) 0.055(2) -0.010(2) 0.011(2) -0.003(2)
O4 0.033(2) 0.038(3) 0.033(2) -0.002(2) 0.022(2) 0.008(2)
C33 0.093(6) 0.121(8) 0.063(5) -0.013(5) 0.025(5) -0.036(6)
C34 0.081(6) 0.164(10) 0.140(8) -0.039(8) 0.047(6) -0.029(7)
C35 0.050(4) 0.051(5) 0.060(4) -0.025(3) 0.042(3) -0.013(3)
C36 0.074(5) 0.086(6) 0.104(6) -0.034(6) 0.029(5) -0.039(5)

loop_
_atom_site_label
_atom_site_type_symbol
_atom_site_fract_x
_atom_site_fract_y
_atom_site_fract_z
_atom_site_U_iso_or_equiv
_atom_site_thermal_displace_type
_atom_site_occupancy
_atom_site_calc_flag
_atom_site_refinement_flags
U1 U 0.992599(7) 0.973580(9) 0.754169(5) 0.02982(3) Uani 1 d .
S1 S 1.10675(5) 0.91833(7) 0.68842(4) 0.0464(3) Uani 1 d .
S2 S 1.03451(6) 1.15547(7) 0.80166(5) 0.0498(3) Uani 1 d .
Na1 Na 1.0000 0.5000 0.5000 0.0546(7) Uani 1 d S
Na2 Na 0.5000 1.0000 0.5000 0.0446(6) Uani 1 d S
O1 O 0.97636(14) 0.6873(2) 0.45885(11) 0.0507(8) Uani 1 d .
O2 O 1.06107(14) 0.6505(2) 0.57442(11) 0.0549(9) Uani 1 d .
O3 O 1.10692(14) 0.4647(2) 0.60629(10) 0.0499(8) Uani 1 d .
O5 O 0.51495(13) 0.8881(2) 0.59903(10) 0.0400(7) Uani 1 d .
O6 O 0.60234(13) 0.8374(2) 0.51435(10) 0.0456(8) Uani 1 d .
O7 O 0.56266(13) 0.9323(2) 0.40465(10) 0.0440(7) Uani 1 d .
O8 O 0.61567(13) 1.0806(2) 0.54661(11) 0.0525(8) Uani 1 d .
C1 C 0.8499(2) 1.0786(2) 0.71425(13) 0.0330(10) Uani 1 d .
C2 C 0.8947(2) 1.0931(3) 0.66812(14) 0.0365(11) Uani 1 d .
C3 C 0.8965(2) 1.0050(2) 0.63831(14) 0.0359(11) Uani 1 d .
C4 C 0.8540(2) 0.9358(2) 0.66497(14) 0.0360(11) Uani 1 d .
C5 C 0.8248(2) 0.9823(2) 0.71152(14) 0.0350(10) Uani 1 d .
C6 C 0.8262(2) 1.1543(3) 0.7549(2) 0.0514(13) Uani 1 d .
H6A H 0.8510(2) 1.2144(3) 0.7485(2) 0.077 Uiso 1 calc R
H6B H 0.8435(2) 1.1350(3) 0.7964(2) 0.077 Uiso 1 calc R
H6C H 0.7689(2) 1.1617(3) 0.7456(2) 0.077 Uiso 1 calc R
C7 C 0.9264(2) 1.1885(3) 0.6514(2) 0.0502(13) Uani 1 d .
H7A H 0.9173(2) 1.2369(3) 0.6795(2) 0.075 Uiso 1 calc R
H7B H 0.8991(2) 1.2061(3) 0.6112(2) 0.075 Uiso 1 calc R
H7C H 0.9829(2) 1.1831(3) 0.6527(2) 0.075 Uiso 1 calc R
C8 C 0.9284(2) 0.9863(3) 0.58156(15) 0.0521(13) Uani 1 d .
H8A H 0.9221(2) 0.9193(3) 0.57107(15) 0.078 Uiso 1 calc R
H8B H 0.9842(2) 1.0031(3) 0.58882(15) 0.078 Uiso 1 calc R
H8C H 0.8990(2) 1.0245(3) 0.54884(15) 0.078 Uiso 1 calc R
C9 C 0.8357(2) 0.8354(3) 0.6403(2) 0.0486(12) Uani 1 d .
H9A H 0.8643(2) 0.8237(3) 0.6087(2) 0.073 Uiso 1 calc R
H9B H 0.7791(2) 0.8294(3) 0.6243(2) 0.073 Uiso 1 calc R
H9C H 0.8520(2) 0.7894(3) 0.6723(2) 0.073 Uiso 1 calc R
C10 C 0.7641(2) 0.9431(3) 0.7454(2) 0.0499(13) Uani 1 d .
H10A H 0.7561(2) 0.8757(3) 0.7369(2) 0.075 Uiso 1 calc R
H10B H 0.7142(2) 0.9767(3) 0.7327(2) 0.075 Uiso 1 calc R
H10C H 0.7835(2) 0.9522(3) 0.7882(2) 0.075 Uiso 1 calc R
C11 C 1.0972(2) 0.8565(2) 0.83709(14) 0.0378(11) Uani 1 d .
C12 C 1.0414(2) 0.7925(2) 0.80108(14) 0.0330(10) Uani 1 d .
C13 C 0.9652(2) 0.8071(2) 0.81629(14) 0.0382(11) Uani 1 d .
C14 C 0.9735(2) 0.8815(2) 0.86030(14) 0.0366(11) Uani 1 d .
C15 C 1.0554(2) 0.9116(2) 0.87341(14) 0.0360(11) Uani 1 d .
C16 C 1.1866(2) 0.8598(3) 0.8402(2) 0.0476(12) Uani 1 d .
H16A H 1.2000(2) 0.8158(3) 0.8110(2) 0.071 Uiso 1 calc R
H16B H 1.2146(2) 0.8418(3) 0.8801(2) 0.071 Uiso 1 calc R
H16C H 1.2018(2) 0.9239(3) 0.8313(2) 0.071 Uiso 1 calc R
C17 C 1.0589(2) 0.7158(2) 0.7576(2) 0.0461(12) Uani 1 d .
H17A H 1.0100(2) 0.6834(2) 0.7394(2) 0.069 Uiso 1 calc R
H17B H 1.0964(2) 0.6700(2) 0.7793(2) 0.069 Uiso 1 calc R
H17C H 1.0813(2) 0.7455(2) 0.7265(2) 0.069 Uiso 1 calc R
C18 C 0.8947(2) 0.7406(3) 0.7957(2) 0.0494(12) Uani 1 d .
H18A H 0.9061(2) 0.6975(3) 0.7653(2) 0.074 Uiso 1 calc R
H18B H 0.8479(2) 0.7779(3) 0.7789(2) 0.074 Uiso 1 calc R
H18C H 0.8852(2) 0.7041(3) 0.8296(2) 0.074 Uiso 1 calc R
C19 C 0.9114(2) 0.9178(3) 0.8928(2) 0.0501(12) Uani 1 d .
H19A H 0.9338(2) 0.9685(3) 0.9200(2) 0.075 Uiso 1 calc R
H19B H 0.8942(2) 0.8661(3) 0.9153(2) 0.075 Uiso 1 calc R
H19C H 0.8663(2) 0.9420(3) 0.8638(2) 0.075 Uiso 1 calc R
C20 C 1.0911(2) 0.9792(3) 0.92337(15) 0.0502(12) Uani 1 d .
H20A H 1.0491(2) 1.0069(3) 0.94032(15) 0.075 Uiso 1 calc R
H20B H 1.1195(2) 1.0295(3) 0.90756(15) 0.075 Uiso 1 calc R
H20C H 1.1275(2) 0.9447(3) 0.95433(15) 0.075 Uiso 1 calc R
C21 C 1.1424(2) 1.0257(3) 0.65394(14) 0.0410(11) Uani 1 d .
H21A H 1.1025(2) 1.0770(3) 0.65223(14) 0.049 Uiso 1 calc R
C22 C 1.1521(2) 1.0043(3) 0.58948(15) 0.0565(14) Uani 1 d .
H22A H 1.1019(2) 0.9826(3) 0.56558(15) 0.085 Uiso 1 calc R
H22B H 1.1920(2) 0.9552(3) 0.59051(15) 0.085 Uiso 1 calc R
H22C H 1.1686(2) 1.0618(3) 0.57184(15) 0.085 Uiso 1 calc R
C23 C 1.2206(2) 1.0600(3) 0.6920(2) 0.0574(14) Uani 1 d .
H23A H 1.2138(2) 1.0732(3) 0.7324(2) 0.086 Uiso 1 calc R
H23B H 1.2372(2) 1.1176(3) 0.6746(2) 0.086 Uiso 1 calc R
H23C H 1.2606(2) 1.0110(3) 0.6933(2) 0.086 Uiso 1 calc R
C24 C 1.1418(2) 1.1820(3) 0.82897(14) 0.0389(11) Uani 1 d .
H24A H 1.1728(2) 1.1227(3) 0.82856(14) 0.047 Uiso 1 calc R
C25 C 1.1568(2) 1.2212(3) 0.89276(15) 0.0478(12) Uani 1 d .
H25A H 1.1403(2) 1.1745(3) 0.91909(15) 0.072 Uiso 1 calc R
H25B H 1.1266(2) 1.2795(3) 0.89335(15) 0.072 Uiso 1 calc R
H25C H 1.2129(2) 1.2346(3) 0.90643(15) 0.072 Uiso 1 calc R
C26 C 1.1678(2) 1.2558(3) 0.7866(2) 0.0589(14) Uani 1 d .
H26A H 1.1581(2) 1.2303(3) 0.7462(2) 0.088 Uiso 1 calc R
H26B H 1.2239(2) 1.2692(3) 0.8001(2) 0.088 Uiso 1 calc R
H26C H 1.1376(2) 1.3141(3) 0.7870(2) 0.088 Uiso 1 calc R
C27 C 0.9863(3) 0.7612(3) 0.5040(2) 0.067(2) Uani 1 d .
H27A H 0.9429(3) 0.7590(3) 0.5257(2) 0.080 Uiso 1 calc R
H27B H 0.9864(3) 0.8241(3) 0.4854(2) 0.080 Uiso 1 calc R
C28 C 1.0638(3) 0.7429(3) 0.5458(2) 0.070(2) Uani 1 d .
H28A H 1.1067(3) 0.7435(3) 0.5235(2) 0.084 Uiso 1 calc R
H28B H 1.0745(3) 0.7931(3) 0.5763(2) 0.084 Uiso 1 calc R
C29 C 1.1314(2) 0.6301(3) 0.6183(2) 0.0624(14) Uani 1 d .
H29A H 1.1430(2) 0.6827(3) 0.6471(2) 0.075 Uiso 1 calc R
H29B H 1.1766(2) 0.6227(3) 0.5988(2) 0.075 Uiso 1 calc R
C30 C 1.1187(3) 0.5410(3) 0.6497(2) 0.0650(15) Uani 1 d .
H30A H 1.1650(3) 0.5275(3) 0.6818(2) 0.078 Uiso 1 calc R
H30B H 1.0721(3) 0.5472(3) 0.6677(2) 0.078 Uiso 1 calc R
C31 C 1.0996(2) 0.3738(3) 0.6329(2) 0.0604(14) Uani 1 d .
H31A H 1.0513(2) 0.3721(3) 0.6492(2) 0.072 Uiso 1 calc R
H31B H 1.1453(2) 0.3626(3) 0.6658(2) 0.072 Uiso 1 calc R
C32 C 1.0958(2) 0.2981(3) 0.5861(2) 0.0637(14) Uani 1 d .
H32A H 1.1422(2) 0.3023(3) 0.5677(2) 0.076 Uiso 1 calc R
H32B H 1.0953(2) 0.2348(3) 0.6042(2) 0.076 Uiso 1 calc R
C37 C 0.4997(2) 0.9348(3) 0.65212(15) 0.0481(12) Uani 1 d .
H37A H 0.5441(2) 0.9767(3) 0.66932(15) 0.058 Uiso 1 calc R
H37B H 0.4939(2) 0.8871(3) 0.68234(15) 0.058 Uiso 1 calc R
C38 C 0.5843(2) 0.8271(3) 0.6146(2) 0.0530(13) Uani 1 d .
H38A H 0.5784(2) 0.7834(3) 0.6470(2) 0.064 Uiso 1 calc R
H38B H 0.6319(2) 0.8658(3) 0.6285(2) 0.064 Uiso 1 calc R
C39 C 0.5919(2) 0.7707(3) 0.5591(2) 0.0462(12) Uani 1 d .
H39A H 0.6376(2) 0.7275(3) 0.5684(2) 0.055 Uiso 1 calc R
H39B H 0.5440(2) 0.7325(3) 0.5448(2) 0.055 Uiso 1 calc R
C40 C 0.6127(2) 0.7921(3) 0.4594(2) 0.0512(13) Uani 1 d .
H40A H 0.5644(2) 0.7575(3) 0.4407(2) 0.061 Uiso 1 calc R
H40B H 0.6569(2) 0.7468(3) 0.4679(2) 0.061 Uiso 1 calc R
C41 C 0.6297(2) 0.8696(3) 0.4185(2) 0.0449(12) Uani 1 d .
H41A H 0.6769(2) 0.9054(3) 0.4382(2) 0.054 Uiso 1 calc R
H41B H 0.6400(2) 0.8416(3) 0.3815(2) 0.054 Uiso 1 calc R
C42 C 0.5747(2) 1.0085(3) 0.3652(2) 0.0493(12) Uani 1 d .
H42A H 0.5894(2) 0.9821(3) 0.3292(2) 0.059 Uiso 1 calc R
H42B H 0.6181(2) 1.0497(3) 0.3855(2) 0.059 Uiso 1 calc R
C43 C 0.6982(2) 1.0490(3) 0.5584(2) 0.0501(13) Uani 1 d .
H43A H 0.7035(2) 0.9891(3) 0.5375(2) 0.060 Uiso 1 calc R
H43B H 0.7187(2) 1.0397(3) 0.6015(2) 0.060 Uiso 1 calc R
C44 C 0.7423(2) 1.1295(3) 0.5345(2) 0.0442(12) Uani 1 d .
H44A H 0.7351(2) 1.1267(3) 0.4907(2) 0.053 Uiso 1 calc R
H44B H 0.7992(2) 1.1286(3) 0.5527(2) 0.053 Uiso 1 calc R
C45 C 0.7009(2) 1.2174(2) 0.5547(2) 0.0409(11) Uani 1 d .
H45A H 0.7213(2) 1.2316(2) 0.5972(2) 0.049 Uiso 1 calc R
H45B H 0.7073(2) 1.2737(2) 0.5307(2) 0.049 Uiso 1 calc R
C46 C 0.6138(2) 1.1847(3) 0.5431(2) 0.0485(12) Uani 1 d .
H46A H 0.5872(2) 1.2113(3) 0.5734(2) 0.058 Uiso 1 calc R
H46B H 0.5853(2) 1.2056(3) 0.5034(2) 0.058 Uiso 1 calc R
O4 O 0.8939(2) 0.5081(3) 0.5478(2) 0.0325(14) Uani 0.50 d P
C33 C 0.8064(5) 0.4974(8) 0.5190(4) 0.091(4) Uani 0.50 d P
H33A H 0.7956(5) 0.4412(8) 0.4931(4) 0.109 Uiso 0.50 calc PR
H33B H 0.7842(5) 0.5546(8) 0.4970(4) 0.109 Uiso 0.50 calc PR
C34 C 0.7793(6) 0.4851(9) 0.5785(5) 0.125(5) Uani 0.50 d P
H34A H 0.7218(6) 0.4944(9) 0.5727(5) 0.150 Uiso 0.50 calc PR
H34B H 0.7927(6) 0.4213(9) 0.5951(5) 0.150 Uiso 0.50 calc PR
C35 C 0.8216(4) 0.5577(5) 0.6182(3) 0.049(2) Uani 0.50 d P
H35A H 0.7886(4) 0.6144(5) 0.6190(3) 0.059 Uiso 0.50 calc PR
H35B H 0.8391(4) 0.5333(5) 0.6592(3) 0.059 Uiso 0.50 calc PR
C36 C 0.8806(5) 0.5759(7) 0.5944(4) 0.087(3) Uani 0.50 d P
H36A H 0.9287(5) 0.5777(7) 0.6262(4) 0.104 Uiso 0.50 calc PR
H36B H 0.8732(5) 0.6396(7) 0.5765(4) 0.104 Uiso 0.50 calc PR

loop_
_atom_type_symbol
_atom_type_description
_atom_type_scat_dispersion_real
_atom_type_scat_dispersion_imag
_atom_type_scat_source
C C 0.0033 0.0016 'International Tables Vol C Tables 4.2.6.8 and 6.1.1.4'
H H 0.0000 0.0000 'International Tables Vol C Tables 4.2.6.8 and 6.1.1.4'
O O 0.0106 0.0060 'International Tables Vol C Tables 4.2.6.8 and 6.1.1.4'
Na Na 0.0362 0.0249 'International Tables Vol C Tables 4.2.6.8 and 6.1.1.4'
S S 0.1246 0.1234 'International Tables Vol C Tables 4.2.6.8 and 6.1.1.4'
U U -9.6767 9.6646 'International Tables Vol C Tables 4.2.6.8 and 6.1.1.4'

loop_
_geom_angle_atom_site_label_1
_geom_angle_atom_site_label_2
_geom_angle_atom_site_label_3
_geom_angle
_geom_angle_site_symmetry_1
_geom_angle_site_symmetry_3
S2 U1 C12 129.93(7) . .
S2 U1 S1 107.65(3) . .
C12 U1 S1 76.58(8) . .
S2 U1 C13 127.99(7) . .
C12 U1 C13 29.63(10) . .
S1 U1 C13 104.37(8) . .
S2 U1 C14 98.78(7) . .
C12 U1 C14 48.74(10) . .
S1 U1 C14 123.34(7) . .
C13 U1 C14 29.42(10) . .
S2 U1 C3 105.68(7) . .
C12 U1 C3 124.20(9) . .
S1 U1 C3 83.34(7) . .
C13 U1 C3 117.92(9) . .
C14 U1 C3 135.85(9) . .
S2 U1 C4 123.70(7) . .
C12 U1 C4 104.04(9) . .
S1 U1 C4 98.25(7) . .
C13 U1 C4 90.04(9) . .
C14 U1 C4 107.23(10) . .
C3 U1 C4 29.05(10) . .
S2 U1 C15 83.91(7) . .
C12 U1 C15 48.50(9) . .
S1 U1 C15 104.85(7) . .
C13 U1 C15 48.49(9) . .
C14 U1 C15 29.51(9) . .
C3 U1 C15 165.16(10) . .
C4 U1 C15 136.14(10) . .
S2 U1 C11 101.14(7) . .
C12 U1 C11 29.46(9) . .
S1 U1 C11 77.25(8) . .
C13 U1 C11 48.54(9) . .
C14 U1 C11 48.50(10) . .
C3 U1 C11 150.63(10) . .
C4 U1 C11 133.45(10) . .
C15 U1 C11 29.18(10) . .
S2 U1 C1 77.75(7) . .
C12 U1 C1 139.22(10) . .
S1 U1 C1 128.64(7) . .
C13 U1 C1 111.35(10) . .
C14 U1 C1 105.22(10) . .
C3 U1 C1 47.71(10) . .
C4 U1 C1 47.80(10) . .
C15 U1 C1 126.41(10) . .
C11 U1 C1 153.57(10) . .
S2 U1 C2 78.31(7) . .
C12 U1 C2 151.54(9) . .
S1 U1 C2 100.02(7) . .
C13 U1 C2 134.06(9) . .
C14 U1 C2 134.51(10) . .
C3 U1 C2 28.80(10) . .
C4 U1 C2 47.95(10) . .
C15 U1 C2 152.86(10) . .
C11 U1 C2 176.95(10) . .
C1 U1 C2 29.38(10) . .
S2 U1 C5 104.64(7) . .
C12 U1 C5 111.61(10) . .
S1 U1 C5 126.93(7) . .
C13 U1 C5 86.66(10) . .
C14 U1 C5 91.10(10) . .
C3 U1 C5 47.60(10) . .
C4 U1 C5 28.97(10) . .
C15 U1 C5 119.58(10) . .
C11 U1 C5 134.94(10) . .
C1 U1 C5 28.77(10) . .
C2 U1 C5 47.88(10) . .
C21 S1 U1 109.31(12) . .
C24 S2 U1 117.92(12) . .
O4 Na1 O4 180.0 3_766 .
O4 Na1 O3 92.45(11) 3_766 3_766
O4 Na1 O3 87.55(11) . 3_766
O4 Na1 O3 87.55(11) 3_766 .
O4 Na1 O3 92.45(11) . .
O3 Na1 O3 180.0 3_766 .
O4 Na1 O2 84.87(12) 3_766 3_766
O4 Na1 O2 95.13(12) . 3_766
O3 Na1 O2 60.18(7) 3_766 3_766
O3 Na1 O2 119.82(7) . 3_766
O4 Na1 O2 95.13(12) 3_766 .
O4 Na1 O2 84.87(12) . .
O3 Na1 O2 119.82(7) 3_766 .
O3 Na1 O2 60.18(7) . .
O2 Na1 O2 179.999(1) 3_766 .
O4 Na1 O1 87.81(12) 3_766 .
O4 Na1 O1 92.19(12) . .
O3 Na1 O1 60.88(7) 3_766 .
O3 Na1 O1 119.12(7) . .
O2 Na1 O1 120.09(7) 3_766 .
O2 Na1 O1 59.91(7) . .
O4 Na1 O1 92.19(12) 3_766 3_766
O4 Na1 O1 87.81(12) . 3_766
O3 Na1 O1 119.12(7) 3_766 3_766
O3 Na1 O1 60.88(7) . 3_766
O2 Na1 O1 59.91(7) 3_766 3_766
O2 Na1 O1 120.09(7) . 3_766
O1 Na1 O1 179.999(1) . 3_766
O8 Na2 O8 180.0 3_676 .
O8 Na2 O5 91.20(8) 3_676 .
O8 Na2 O5 88.80(8) . .
O8 Na2 O5 88.80(8) 3_676 3_676
O8 Na2 O5 91.20(8) . 3_676
O5 Na2 O5 180.0 . 3_676
O8 Na2 O7 85.06(8) 3_676 .
O8 Na2 O7 94.94(8) . .
O5 Na2 O7 117.78(7) . .
O5 Na2 O7 62.22(7) 3_676 .
O8 Na2 O7 94.94(8) 3_676 3_676
O8 Na2 O7 85.06(8) . 3_676
O5 Na2 O7 62.22(7) . 3_676
O5 Na2 O7 117.78(7) 3_676 3_676
O7 Na2 O7 180.0 . 3_676
O8 Na2 O6 83.56(8) 3_676 3_676
O8 Na2 O6 96.44(8) . 3_676
O5 Na2 O6 120.29(7) . 3_676
O5 Na2 O6 59.72(7) 3_676 3_676
O7 Na2 O6 120.87(7) . 3_676
O7 Na2 O6 59.13(7) 3_676 3_676
O8 Na2 O6 96.44(8) 3_676 .
O8 Na2 O6 83.56(8) . .
O5 Na2 O6 59.71(7) . .
O5 Na2 O6 120.28(7) 3_676 .
O7 Na2 O6 59.13(7) . .
O7 Na2 O6 120.87(7) 3_676 .
O6 Na2 O6 180.0 3_676 .
C27 O1 C32 110.9(3) . 3_766
C27 O1 Na1 116.7(2) . .
C32 O1 Na1 114.5(2) 3_766 .
C29 O2 C28 112.9(3) . .
C29 O2 Na1 115.6(2) . .
C28 O2 Na1 116.6(2) . .
C31 O3 C30 112.5(3) . .
C31 O3 Na1 115.4(2) . .
C30 O3 Na1 116.2(2) . .
C37 O5 C38 110.3(2) . .
C37 O5 Na2 115.5(2) . .
C38 O5 Na2 118.3(2) . .
C39 O6 C40 112.8(3) . .
C39 O6 Na2 116.0(2) . .
C40 O6 Na2 115.9(2) . .
C41 O7 C42 112.2(3) . .
C41 O7 Na2 117.6(2) . .
C42 O7 Na2 111.3(2) . .
C43 O8 C46 108.8(3) . .
C43 O8 Na2 129.8(2) . .
C46 O8 Na2 116.8(2) . .
C5 C1 C2 108.0(3) . .
C5 C1 C6 125.1(3) . .
C2 C1 C6 126.7(3) . .
C5 C1 U1 75.9(2) . .
C2 C1 U1 75.4(2) . .
C6 C1 U1 119.5(2) . .
C3 C2 C1 107.1(3) . .
C3 C2 C7 127.0(3) . .
C1 C2 C7 125.6(3) . .
C3 C2 U1 75.3(2) . .
C1 C2 U1 75.2(2) . .
C7 C2 U1 119.9(2) . .
C2 C3 C4 109.0(3) . .
C2 C3 C8 127.1(3) . .
C4 C3 C8 123.5(3) . .
C2 C3 U1 75.9(2) . .
C4 C3 U1 75.5(2) . .
C8 C3 U1 121.1(2) . .
C5 C4 C3 107.5(3) . .
C5 C4 C9 128.2(3) . .
C3 C4 C9 123.8(3) . .
C5 C4 U1 76.0(2) . .
C3 C4 U1 75.5(2) . .
C9 C4 U1 120.9(2) . .
C1 C5 C4 108.4(3) . .
C1 C5 C10 123.8(3) . .
C4 C5 C10 126.9(3) . .
C1 C5 U1 75.4(2) . .
C4 C5 U1 75.1(2) . .
C10 C5 U1 124.4(2) . .
C15 C11 C12 108.1(3) . .
C15 C11 C16 125.5(3) . .
C12 C11 C16 126.2(3) . .
C15 C11 U1 75.4(2) . .
C12 C11 U1 74.2(2) . .
C16 C11 U1 120.3(2) . .
C11 C12 C13 107.9(3) . .
C11 C12 C17 127.4(3) . .
C13 C12 C17 124.6(3) . .
C11 C12 U1 76.4(2) . .
C13 C12 U1 75.5(2) . .
C17 C12 U1 118.1(2) . .
C14 C13 C12 108.0(3) . .
C14 C13 C18 128.1(3) . .
C12 C13 C18 123.1(3) . .
C14 C13 U1 75.3(2) . .
C12 C13 U1 74.9(2) . .
C18 C13 U1 123.9(2) . .
C13 C14 C15 107.9(3) . .
C13 C14 C19 127.6(3) . .
C15 C14 C19 124.2(3) . .
C13 C14 U1 75.3(2) . .
C15 C14 U1 76.0(2) . .
C19 C14 U1 119.1(2) . .
C11 C15 C14 108.1(3) . .
C11 C15 C20 126.9(3) . .
C14 C15 C20 124.4(3) . .
C11 C15 U1 75.5(2) . .
C14 C15 U1 74.5(2) . .
C20 C15 U1 122.8(2) . .
C23 C21 C22 110.2(3) . .
C23 C21 S1 110.3(2) . .
C22 C21 S1 110.9(3) . .
C25 C24 C26 109.9(3) . .
C25 C24 S2 110.4(2) . .
C26 C24 S2 108.9(2) . .
O1 C27 C28 106.7(3) . .
O2 C28 C27 109.2(3) . .
O2 C29 C30 108.6(3) . .
O3 C30 C29 108.0(3) . .
O3 C31 C32 109.0(3) . .
O1 C32 C31 107.8(3) 3_766 .
O5 C37 C42 108.5(3) . 3_676
O5 C38 C39 108.3(3) . .
O6 C39 C38 107.5(3) . .
O6 C40 C41 107.1(3) . .
O7 C41 C40 109.2(3) . .
O7 C42 C37 109.4(3) . 3_676
O8 C43 C44 104.4(3) . .
C43 C44 C45 100.9(3) . .
C46 C45 C44 101.9(3) . .
O8 C46 C45 106.2(3) . .
C36 O4 C33 94.9(6) . .
C36 O4 Na1 128.7(4) . .
C33 O4 Na1 126.9(4) . .
O4 C33 C34 95.0(6) . .
C35 C34 C33 105.4(9) . .
C36 C35 C34 102.4(8) . .
C35 C36 O4 115.8(8) . .

loop_
_geom_bond_atom_site_label_1
_geom_bond_atom_site_label_2
_geom_bond_distance
_geom_bond_site_symmetry_2
U1 S2 2.7772(11) .
U1 C12 2.786(3) .
U1 S1 2.7915(12) .
U1 C13 2.793(3) .
U1 C14 2.793(3) .
U1 C3 2.812(3) .
U1 C4 2.812(3) .
U1 C15 2.813(3) .
U1 C11 2.814(3) .
U1 C1 2.817(3) .
U1 C2 2.819(3) .
U1 C5 2.823(3) .
S1 C21 1.843(4) .
S2 C24 1.840(3) .
Na1 O4 2.297(4) 3_766
Na1 O4 2.297(5) .
Na1 O3 2.734(2) 3_766
Na1 O3 2.734(2) .
Na1 O2 2.745(2) 3_766
Na1 O2 2.745(2) .
Na1 O1 2.762(2) .
Na1 O1 2.762(2) 3_766
Na2 O8 2.319(2) 3_676
Na2 O8 2.319(2) .
Na2 O5 2.689(2) .
Na2 O5 2.689(2) 3_676
Na2 O7 2.760(2) .
Na2 O7 2.760(2) 3_676
Na2 O6 2.830(2) 3_676
Na2 O6 2.830(2) .
O1 C27 1.431(5) .
O1 C32 1.434(4) 3_766
O2 C29 1.414(4) .
O2 C28 1.442(5) .
O3 C31 1.414(5) .
O3 C30 1.427(5) .
O5 C37 1.433(4) .
O5 C38 1.437(4) .
O6 C39 1.408(4) .
O6 C40 1.433(4) .
O7 C41 1.418(4) .
O7 C42 1.426(4) .
O8 C43 1.445(4) .
O8 C46 1.447(4) .
C1 C5 1.401(5) .
C1 C2 1.429(5) .
C1 C6 1.504(5) .
C2 C3 1.400(5) .
C2 C7 1.507(5) .
C3 C4 1.410(5) .
C3 C8 1.515(5) .
C4 C5 1.410(5) .
C4 C9 1.509(5) .
C5 C10 1.510(5) .
C11 C15 1.418(5) .
C11 C12 1.424(4) .
C11 C16 1.512(5) .
C12 C13 1.427(5) .
C12 C17 1.520(5) .
C13 C14 1.419(5) .
C13 C18 1.510(5) .
C14 C15 1.428(5) .
C14 C19 1.496(5) .
C15 C20 1.494(5) .
C21 C23 1.503(5) .
C21 C22 1.527(5) .
C24 C25 1.509(5) .
C24 C26 1.528(5) .
C27 C28 1.475(6) .
C29 C30 1.465(6) .
C31 C32 1.482(6) .
C32 O1 1.434(4) 3_766
C37 C42 1.474(5) 3_676
C38 C39 1.506(5) .
C40 C41 1.485(5) .
C42 C37 1.474(5) 3_676
C43 C44 1.508(5) .
C44 C45 1.527(5) .
C45 C46 1.522(5) .
O4 C36 1.463(11) .
O4 C33 1.503(9) .
C33 C34 1.519(15) .
C34 C35 1.438(13) .
C35 C36 1.262(12) .
